data_7714721
loop_
_publ_author_name
'Hajibabaei, Farshid'
'Movafagh, Samaneh Sanei'
'Salehzadeh, Sadegh'
'Gable, Robert William'

_publ_section_title
;
 Complexation of drug amifampridine with Cu(II), Zn(II) and Cd(II) ions,
 and its dimerization with the magic of Mn(II) salts. Potential
 anti-COVID-19 and anticancer activities.
;
_journal_issue 3
_journal_name_full 'Dalton transactions (Cambridge, England : 2003)'
_journal_page_first 1066
_journal_page_last 1086
_journal_paper_doi 10.1039/d3dt03281g
_journal_volume 53
_journal_year 2024
_chemical_formula_moiety 'C11 H25 Cu N7, 2(Cl O4)'
_chemical_formula_sum 'C11 H25 Cl2 Cu N7 O8'
_chemical_formula_weight 517.82
_space_group_crystal_system monoclinic
_space_group_IT_number 14
_space_group_name_Hall '-P 2yn'
_space_group_name_H-M_alt 'P 1 21/n 1'
_atom_sites_solution_hydrogens mixed
_atom_sites_solution_primary dual
_audit_creation_date 2023-03-08
_audit_creation_method
;
Olex2 1.5
(compiled 2023.02.24 svn.rf166f9f3 for OlexSys, GUI svn.r6725)
;
_audit_update_record
;
2023-04-17 deposited with the CCDC.	2023-12-07 downloaded from the CCDC.
;
_cell_angle_alpha 90
_cell_angle_beta 92.61(3)
_cell_angle_gamma 90
_cell_formula_units_Z 8
_cell_length_a 7.8330(16)
_cell_length_b 34.174(7)
_cell_length_c 14.661(3)
_cell_measurement_reflns_used 934
_cell_measurement_temperature 100.0(2)
_cell_measurement_theta_max 21.37
_cell_measurement_theta_min 1.21
_cell_volume 3920.5(14)
_computing_cell_refinement 'XDS (Kabsch, 2010)'
_computing_data_collection 'AS QEGUI'
_computing_data_reduction 'XDS (Kabsch, 2010)'
_computing_molecular_graphics 'Olex2 1.5 (Dolomanov et al., 2009)'
_computing_publication_material 'Olex2 1.5 (Dolomanov et al., 2009)'
_computing_structure_refinement 'SHELXL 2019/3 (Sheldrick, 2015)'
_computing_structure_solution 'SHELXT 2018/2 (Sheldrick, 2018)'
_diffrn_ambient_temperature 100.0(2)
_diffrn_detector_area_resol_mean 13.3
_diffrn_measured_fraction_theta_full 0.978
_diffrn_measured_fraction_theta_max 0.976
_diffrn_measurement_device_type 'MX2 Beamline Australian Synchrotron'
_diffrn_measurement_method 'Omega Scan'
_diffrn_radiation_monochromator 'Silicon Double Crystal'
_diffrn_radiation_type Synchrotron
_diffrn_radiation_wavelength 0.71076
_diffrn_reflns_av_R_equivalents 0.0423
_diffrn_reflns_av_unetI/netI 0.0244
_diffrn_reflns_Laue_measured_fraction_full 0.978
_diffrn_reflns_Laue_measured_fraction_max 0.976
_diffrn_reflns_limit_h_max 9
_diffrn_reflns_limit_h_min -9
_diffrn_reflns_limit_k_max 44
_diffrn_reflns_limit_k_min -44
_diffrn_reflns_limit_l_max 19
_diffrn_reflns_limit_l_min -19
_diffrn_reflns_number 57622
_diffrn_reflns_point_group_measured_fraction_full 0.978
_diffrn_reflns_point_group_measured_fraction_max 0.976
_diffrn_reflns_theta_full 25.243
_diffrn_reflns_theta_max 27.484
_diffrn_reflns_theta_min 1.192
_diffrn_source 'MX2 Beamline Australian Synchrotron'
_diffrn_standards_number 0
_exptl_absorpt_coefficient_mu 1.444
_exptl_absorpt_correction_T_max 1.00000
_exptl_absorpt_correction_T_min 0.37198
_exptl_absorpt_correction_type multi-scan
_exptl_absorpt_process_details 'XDS (Kabsch, 2010)'
_exptl_crystal_colour green
_exptl_crystal_colour_primary green
_exptl_crystal_density_diffrn 1.755
_exptl_crystal_description needle
_exptl_crystal_F_000 2136
_exptl_crystal_recrystallization_method 'grown by vapour diffusion of ether into methanol'
_exptl_crystal_size_max 0.05
_exptl_crystal_size_mid 0.03
_exptl_crystal_size_min 0.02
_refine_diff_density_max 1.063
_refine_diff_density_min -0.444
_refine_diff_density_rms 0.086
_refine_ls_extinction_method none
_refine_ls_goodness_of_fit_ref 1.047
_refine_ls_hydrogen_treatment constr
_refine_ls_matrix_type full
_refine_ls_number_parameters 666
_refine_ls_number_reflns 8773
_refine_ls_number_restraints 198
_refine_ls_restrained_S_all 1.058
_refine_ls_R_factor_all 0.0534
_refine_ls_R_factor_gt 0.0498
_refine_ls_shift/su_max 0.002
_refine_ls_shift/su_mean 0.000
_refine_ls_structure_factor_coef Fsqd
_refine_ls_weighting_details 'w=1/[\s^2^(Fo^2^)+(0.0993P)^2^+2.2783P] where P=(Fo^2^+2Fc^2^)/3'
_refine_ls_weighting_scheme calc
_refine_ls_wR_factor_gt 0.1510
_refine_ls_wR_factor_ref 0.1549
_reflns_Friedel_coverage 0.000
_reflns_number_gt 7814
_reflns_number_total 8773
_reflns_threshold_expression 'I > 2\s(I)'
_cod_data_source_file d3dt03281g2.cif
_cod_data_source_block rwg2023_3_56
_cod_depositor_comments 'Adding full bibliography for 7714716--7714722.cif.'
_cod_original_cell_volume 3920.4(14)
_cod_database_code 7714721
_shelx_shelxl_version_number 2019/3
_shelx_space_group_comment
;
The symmetry employed for this shelxl refinement is uniquely defined
by the following loop, which should always be used as a source of
symmetry information in preference to the above space-group names.
They are only intended as comments.
;
_shelx_estimated_absorpt_t_max 0.972
_shelx_estimated_absorpt_t_min 0.931
_exptl_absorpt_special_details
;
XDS does not report the values of _exptl_absorpt_correction_T_min and
_exptl_absorpt_correction_T_max.  Even though the data was processed by XDS
the values of the absorption corrections reported by SADABS are reported.
;
_diffrn_measurement_detector_type 'Dectris Eiger 16M'
_olex2_refinement_description
;
1. Fixed Uiso
 At 1.2 times of:
  All C(H) groups, All C(H,H) groups, All N(H,H) groups
2. Restrained distances
 Cl4-O13 = Cl4-O14 = Cl4-O15 = Cl4-O16
 1.43 with sigma of 0.001
 Cl4A-O13A = Cl4A-O14A = Cl4A-O15A = Cl4A-O16A
 1.43 with sigma of 0.001
 O13-O14 = O13-O15 = O13-O16 = O14-O15 = O14-O16 = O15-O16
 2.33511 with sigma of 0.001
 O13A-O14A = O13A-O15A = O13A-O16A = O14A-O15A = O14A-O16A = O15A-O16A
 2.33511 with sigma of 0.001
 Cl3-O9 = Cl3-O10 = Cl3-O11 = Cl3-O12
 1.43 with sigma of 0.001
 Cl3A-O9A = Cl3A-O10A = Cl3A-O11A = Cl3A-O12A
 1.43 with sigma of 0.001
 O9-O10 = O9-O11 = O9-O12 = O10-O11 = O10-O12 = O11-O12
 2.33511 with sigma of 0.001
 O9A-O10A = O9A-O11A = O9A-O12A = O10A-O11A = O10A-O12A = O11A-O12A
 2.33511 with sigma of 0.001
 Cl1-O1 = Cl1-O2 = Cl1-O3 = Cl1-O4
 1.43 with sigma of 0.001
 Cl1A-O1A = Cl1A-O2A = Cl1A-O3A = Cl1A-O4A
 1.43 with sigma of 0.001
 O1-O2 = O1-O3 = O1-O4 = O2-O3 = O2-O4 = O3-O4
 2.33511 with sigma of 0.001
 O1A-O2A = O1A-O3A = O1A-O4A = O2A-O3A = O2A-O4A = O3A-O4A
 2.33511 with sigma of 0.001
3. Uiso/Uaniso restraints and constraints
Cl4 \\sim Cl4A: within 2A with sigma of 0.01 and sigma for terminal atoms of
0.02 within 2A
O13 \\sim O14 \\sim O15 \\sim O16 \\sim O13A \\sim O14A \\sim O15A \\sim O16A:
within 2A with sigma of 0.01 and sigma for terminal atoms of 0.02 within 2A
Cl3 \\sim Cl3A: within 2A with sigma of 0.01 and sigma for terminal atoms of
0.02 within 2A
O9 \\sim O10 \\sim O11 \\sim O12 \\sim O9A \\sim O10A \\sim O11A \\sim O12A:
within 2A with sigma of 0.01 and sigma for terminal atoms of 0.02 within 2A
Cl1 \\sim Cl1A: within 2A with sigma of 0.01 and sigma for terminal atoms of
0.02 within 2A
O1 \\sim O2 \\sim O3 \\sim O4 \\sim O1A \\sim O2A \\sim O3A \\sim O4A: within
2A with sigma of 0.01 and sigma for terminal atoms of 0.02 within 2A
4. Others
 Sof(Cl4A)=Sof(O13A)=Sof(O14A)=Sof(O15A)=Sof(O16A)=1-FVAR(1)
 Sof(Cl4)=Sof(O13)=Sof(O14)=Sof(O15)=Sof(O16)=FVAR(1)
 1(DFIX)=1(DFIX)=1(DFIX)=1(DFIX)=1(DFIX)=1(DFIX)=FVAR(2)
 Sof(Cl3A)=Sof(O9A)=Sof(O10A)=Sof(O11A)=Sof(O12A)=1-FVAR(3)
 Sof(Cl3)=Sof(O9)=Sof(O10)=Sof(O11)=Sof(O12)=FVAR(3)
 Sof(Cl1A)=Sof(O1A)=Sof(O2A)=Sof(O3A)=Sof(O4A)=1-FVAR(4)
 Sof(Cl1)=Sof(O1)=Sof(O2)=Sof(O3)=Sof(O4)=FVAR(4)
5.a Rotating group:
 N6(H6A,H6B), N7(H7A,H7B), N13(H13A,H13B), N14(H14A,H14B)
5.b Secondary CH2 refined with riding coordinates:
 N2(H2A,H2B), N3(H3A,H3B), N4(H4A,H4B), C1(H1A,H1B), C2(H2C,H2D), C3(H3C,H3D),
 C4(H4C,H4D), C5(H5A,H5B), C6(H6C,H6D), N9(H9A,H9B), N10(H10A,H10B), N11(H11A,
 H11B), C12(H12A,H12B), C13(H13C,H13D), C14(H14C,H14D), C15(H15A,H15B),
 C16(H16A,H16B), C17(H17A,H17B)
5.c Aromatic/amide H refined with riding coordinates:
 C7(H7), C8(H8), C11(H11), C18(H18), C19(H19), C22(H22)
;
_olex2_exptl_crystal_mounting_method mounted
_olex2_submission_special_instructions 'No special instructions were received'

loop_
_space_group_symop_operation_xyz
'x, y, z'
'-x+1/2, y+1/2, -z+1/2'
'-x, -y, -z'
'x-1/2, -y-1/2, z-1/2'

loop_
_atom_site_label
_atom_site_type_symbol
_atom_site_fract_x
_atom_site_fract_y
_atom_site_fract_z
_atom_site_U_iso_or_equiv
_atom_site_adp_type
_atom_site_occupancy
_atom_site_site_symmetry_order
_atom_site_calc_flag
_atom_site_refinement_flags_posn
_atom_site_refinement_flags_adp
_atom_site_refinement_flags_occupancy
_atom_site_disorder_assembly
_atom_site_disorder_group
Cu1 Cu 0.14774(4) 0.55418(2) 0.25933(2) 0.04253(12) Uani 1 1 d . . . . .
N1 N -0.0317(3) 0.56923(7) 0.35036(17) 0.0448(5) Uani 1 1 d . . . . .
N2 N 0.0801(3) 0.60795(8) 0.19719(18) 0.0499(6) Uani 1 1 d . . . . .
H2A H 0.162929 0.626115 0.209337 0.060 Uiso 1 1 calc R U . . .
H2B H 0.066791 0.604985 0.135591 0.060 Uiso 1 1 calc R U . . .
N3 N -0.0082(4) 0.50536(8) 0.2361(2) 0.0522(6) Uani 1 1 d . . . . .
H3A H -0.067258 0.507696 0.181515 0.063 Uiso 1 1 calc R U . . .
H3B H 0.056634 0.483276 0.234823 0.063 Uiso 1 1 calc R U . . .
N4 N 0.3185(3) 0.55829(7) 0.37135(18) 0.0470(5) Uani 1 1 d . . . . .
H4A H 0.358344 0.534077 0.386990 0.056 Uiso 1 1 calc R U . . .
H4B H 0.409058 0.573453 0.357195 0.056 Uiso 1 1 calc R U . . .
N5 N 0.3338(3) 0.53784(7) 0.17802(17) 0.0453(5) Uani 1 1 d . . . . .
N6 N 0.7723(4) 0.50436(9) 0.04484(19) 0.0544(6) Uani 1 1 d . . . . .
H6A H 0.757522 0.481519 0.018125 0.065 Uiso 1 1 d R U . . .
H6B H 0.796092 0.522069 0.003635 0.065 Uiso 1 1 d R U . . .
N7 N 0.5943(4) 0.44958(8) 0.1509(2) 0.0606(7) Uani 1 1 d . . . . .
H7A H 0.510593 0.434863 0.170681 0.073 Uiso 1 1 d R U . . .
H7B H 0.627678 0.439714 0.098804 0.073 Uiso 1 1 d R U . . .
C1 C -0.0755(4) 0.61130(9) 0.3362(2) 0.0538(7) Uani 1 1 d . . . . .
H1A H 0.011930 0.627910 0.368056 0.065 Uiso 1 1 calc R U . . .
H1B H -0.187385 0.616965 0.362077 0.065 Uiso 1 1 calc R U . . .
C2 C -0.0832(5) 0.62055(10) 0.2356(2) 0.0554(7) Uani 1 1 d . . . . .
H2C H -0.180197 0.606566 0.204617 0.066 Uiso 1 1 calc R U . . .
H2D H -0.099953 0.649001 0.226057 0.066 Uiso 1 1 calc R U . . .
C3 C -0.1841(4) 0.54377(10) 0.3341(2) 0.0500(6) Uani 1 1 d . . . . .
H3C H -0.257107 0.554450 0.283091 0.060 Uiso 1 1 calc R U . . .
H3D H -0.251967 0.543188 0.389381 0.060 Uiso 1 1 calc R U . . .
C4 C -0.1281(4) 0.50299(10) 0.3112(2) 0.0535(7) Uani 1 1 d . . . . .
H4C H -0.071050 0.490610 0.365457 0.064 Uiso 1 1 calc R U . . .
H4D H -0.228557 0.486910 0.291961 0.064 Uiso 1 1 calc R U . . .
C5 C 0.0482(4) 0.56268(10) 0.4439(2) 0.0508(7) Uani 1 1 d . . . . .
H5A H 0.042046 0.534542 0.459511 0.061 Uiso 1 1 calc R U . . .
H5B H -0.016133 0.577477 0.489200 0.061 Uiso 1 1 calc R U . . .
C6 C 0.2312(4) 0.57568(10) 0.4485(2) 0.0510(7) Uani 1 1 d . . . . .
H6C H 0.237245 0.604577 0.445221 0.061 Uiso 1 1 calc R U . . .
H6D H 0.287811 0.567169 0.506904 0.061 Uiso 1 1 calc R U . . .
C7 C 0.4183(4) 0.56315(8) 0.1269(2) 0.0468(6) Uani 1 1 d . . . . .
H7 H 0.377958 0.589325 0.122314 0.056 Uiso 1 1 calc R U . . .
C8 C 0.5612(4) 0.55297(9) 0.0807(2) 0.0487(6) Uani 1 1 d . . . . .
H8 H 0.616873 0.571973 0.045243 0.058 Uiso 1 1 calc R U . . .
C9 C 0.6237(4) 0.51492(9) 0.0858(2) 0.0476(6) Uani 1 1 d . . . . .
C10 C 0.5356(4) 0.48787(8) 0.1386(2) 0.0471(6) Uani 1 1 d . . . . .
C11 C 0.3941(4) 0.50095(8) 0.1824(2) 0.0464(6) Uani 1 1 d . . . . .
H11 H 0.335081 0.482643 0.218226 0.056 Uiso 1 1 calc R U . . .
Cu2 Cu 0.01004(5) 0.75934(2) 0.44338(2) 0.04548(12) Uani 1 1 d . . . . .
N8 N -0.0328(4) 0.81278(8) 0.38383(19) 0.0523(6) Uani 1 1 d . . . . .
N9 N 0.0269(4) 0.78994(7) 0.56283(18) 0.0512(6) Uani 1 1 d . . . . .
H9A H -0.063005 0.783771 0.597263 0.061 Uiso 1 1 calc R U . . .
H9B H 0.124889 0.783307 0.594892 0.061 Uiso 1 1 calc R U . . .
N10 N 0.2316(4) 0.75965(9) 0.3618(2) 0.0645(8) Uani 1 1 d . . . . .
H10A H 0.328049 0.762570 0.398162 0.077 Uiso 1 1 calc R U . . .
H10B H 0.238965 0.736690 0.330831 0.077 Uiso 1 1 calc R U . . .
N11 N -0.1924(4) 0.74158(9) 0.3597(2) 0.0630(7) Uani 1 1 d . . . . .
H11A H -0.154251 0.730156 0.308359 0.076 Uiso 1 1 calc R U . . .
H11B H -0.257440 0.723934 0.389000 0.076 Uiso 1 1 calc R U . . .
N12 N 0.0506(4) 0.70881(7) 0.51034(19) 0.0501(6) Uani 1 1 d . . . . .
N13 N 0.1579(5) 0.60927(9) 0.6677(2) 0.0679(8) Uani 1 1 d . . . . .
H13A H 0.230488 0.594507 0.638489 0.081 Uiso 1 1 d R U . . .
H13B H 0.063272 0.595712 0.674956 0.081 Uiso 1 1 d R U . . .
N14 N 0.4255(4) 0.65438(10) 0.5983(2) 0.0670(8) Uani 1 1 d . . . . .
H14A H 0.488542 0.663649 0.554516 0.080 Uiso 1 1 d R U . . .
H14B H 0.436572 0.628688 0.600862 0.080 Uiso 1 1 d R U . . .
C12 C -0.0850(6) 0.83946(10) 0.4588(3) 0.0649(9) Uani 1 1 d . . . . .
H12A H -0.206218 0.834707 0.471759 0.078 Uiso 1 1 calc R U . . .
H12B H -0.073474 0.867044 0.439425 0.078 Uiso 1 1 calc R U . . .
C13 C 0.0265(5) 0.83217(9) 0.5441(2) 0.0598(8) Uani 1 1 d . . . . .
H13C H 0.144345 0.841362 0.534933 0.072 Uiso 1 1 calc R U . . .
H13D H -0.018816 0.846610 0.596265 0.072 Uiso 1 1 calc R U . . .
C14 C 0.1260(5) 0.82617(11) 0.3435(3) 0.0636(8) Uani 1 1 d . . . . .
H14C H 0.203755 0.837353 0.391857 0.076 Uiso 1 1 calc R U . . .
H14D H 0.099128 0.846944 0.298003 0.076 Uiso 1 1 calc R U . . .
C15 C 0.2137(5) 0.79238(12) 0.2977(3) 0.0626(8) Uani 1 1 d . . . . .
H15A H 0.145349 0.784138 0.242581 0.075 Uiso 1 1 calc R U . . .
H15B H 0.327823 0.800696 0.278698 0.075 Uiso 1 1 calc R U . . .
C16 C -0.1732(5) 0.80871(12) 0.3121(3) 0.0638(8) Uani 1 1 d . . . . .
H16A H -0.123898 0.803086 0.252471 0.077 Uiso 1 1 calc R U . . .
H16B H -0.237713 0.833571 0.306420 0.077 Uiso 1 1 calc R U . . .
C17 C -0.2918(5) 0.77624(13) 0.3362(3) 0.0661(9) Uani 1 1 d . . . . .
H17A H -0.359370 0.784161 0.388575 0.079 Uiso 1 1 calc R U . . .
H17B H -0.372035 0.770571 0.283721 0.079 Uiso 1 1 calc R U . . .
C18 C -0.0761(5) 0.68832(9) 0.5472(3) 0.0566(7) Uani 1 1 d . . . . .
H18 H -0.190811 0.696752 0.536427 0.068 Uiso 1 1 calc R U . . .
C19 C -0.0444(5) 0.65527(9) 0.6005(3) 0.0596(8) Uani 1 1 d . . . . .
H19 H -0.137066 0.641557 0.625314 0.072 Uiso 1 1 calc R U . . .
C20 C 0.1210(5) 0.64217(9) 0.6179(2) 0.0546(7) Uani 1 1 d . . . . .
C21 C 0.2544(5) 0.66382(9) 0.5798(2) 0.0526(7) Uani 1 1 d . . . . .
C22 C 0.2097(4) 0.69644(9) 0.5279(2) 0.0506(7) Uani 1 1 d . . . . .
H22 H 0.299509 0.711083 0.502970 0.061 Uiso 1 1 calc R U . . .
Cl2 Cl -0.02863(10) 0.83543(2) 0.81932(5) 0.05018(18) Uani 1 1 d . . . . .
O5 O 0.0172(4) 0.80457(9) 0.75983(19) 0.0772(8) Uani 1 1 d . . . . .
O6 O 0.0055(4) 0.87262(8) 0.7792(2) 0.0716(7) Uani 1 1 d . . . . .
O7 O 0.0683(4) 0.83086(8) 0.90426(18) 0.0645(6) Uani 1 1 d . . . . .
O8 O -0.2089(3) 0.83330(8) 0.8344(2) 0.0681(7) Uani 1 1 d . . . . .
Cl1 Cl 1.0221(3) 0.72080(6) 0.09680(16) 0.0470(7) Uani 0.676(14) 1 d D U P A 1
O1 O 1.1635(5) 0.7048(2) 0.1496(4) 0.089(2) Uani 0.676(14) 1 d D U P A 1
O2 O 1.0780(7) 0.75388(11) 0.0464(4) 0.0737(17) Uani 0.676(14) 1 d D U P A 1
O3 O 0.9550(7) 0.69174(18) 0.0348(4) 0.098(2) Uani 0.676(14) 1 d D U P A 1
O4 O 0.8920(5) 0.73266(16) 0.1563(3) 0.0561(12) Uani 0.676(14) 1 d D U P A 1
Cl1A Cl 1.0301(9) 0.71880(17) 0.0924(4) 0.072(2) Uani 0.324(14) 1 d D U P A 2
O1A O 1.1188(17) 0.7548(2) 0.0796(11) 0.101(5) Uani 0.324(14) 1 d D U P A 2
O2A O 0.9319(12) 0.7093(4) 0.0108(6) 0.082(4) Uani 0.324(14) 1 d D U P A 2
O3A O 1.1509(11) 0.6883(3) 0.1126(10) 0.082(3) Uani 0.324(14) 1 d D U P A 2
O4A O 0.9186(14) 0.7228(5) 0.1664(6) 0.099(5) Uani 0.324(14) 1 d D U P A 2
Cl3 Cl -0.0241(9) 0.5954(2) 0.9083(5) 0.061(2) Uani 0.197(4) 1 d D U P B 1
O9 O -0.2003(10) 0.5847(4) 0.9109(11) 0.105(5) Uani 0.197(4) 1 d D U P B 1
O10 O 0.0515(17) 0.5755(4) 0.8343(6) 0.098(5) Uani 0.197(4) 1 d D U P B 1
O11 O 0.0629(16) 0.5845(5) 0.9924(5) 0.088(5) Uani 0.197(4) 1 d D U P B 1
O12 O -0.010(2) 0.6367(2) 0.8956(11) 0.109(6) Uani 0.197(4) 1 d D U P B 1
Cl3A Cl -0.02552(19) 0.59346(4) 0.93305(11) 0.0496(4) Uani 0.803(4) 1 d D U P B 2
O9A O -0.1341(3) 0.60925(7) 0.99976(15) 0.0613(8) Uani 0.803(4) 1 d D U P B 2
O10A O -0.1016(3) 0.55879(6) 0.89465(19) 0.0698(9) Uani 0.803(4) 1 d D U P B 2
O11A O 0.1372(2) 0.58406(9) 0.97585(19) 0.0642(9) Uani 0.803(4) 1 d D U P B 2
O12A O -0.0036(4) 0.62166(7) 0.86261(16) 0.0738(11) Uani 0.803(4) 1 d D U P B 2
Cl4 Cl 0.3373(5) 0.44064(7) 0.39659(18) 0.0504(7) Uani 0.501(6) 1 d D U P C 1
O13 O 0.2059(6) 0.43226(17) 0.3284(3) 0.095(2) Uani 0.501(6) 1 d D U P C 1
O14 O 0.3401(8) 0.41071(13) 0.4648(3) 0.0523(16) Uani 0.501(6) 1 d D U P C 1
O15 O 0.4990(5) 0.44192(17) 0.3552(4) 0.085(2) Uani 0.501(6) 1 d D U P C 1
O16 O 0.3040(10) 0.47759(10) 0.4378(3) 0.110(3) Uani 0.501(6) 1 d D U P C 1
Cl4A Cl 0.3721(5) 0.44312(9) 0.3928(2) 0.0726(12) Uani 0.499(6) 1 d D U P C 2
O13A O 0.2043(5) 0.45713(17) 0.3681(4) 0.093(3) Uani 0.499(6) 1 d D U P C 2
O14A O 0.3680(9) 0.42138(17) 0.4760(3) 0.065(2) Uani 0.499(6) 1 d D U P C 2
O15A O 0.4300(8) 0.41833(14) 0.3219(3) 0.094(2) Uani 0.499(6) 1 d D U P C 2
O16A O 0.4861(7) 0.47554(12) 0.4049(5) 0.099(2) Uani 0.499(6) 1 d D U P C 2

loop_
_atom_site_aniso_label
_atom_site_aniso_U_11
_atom_site_aniso_U_22
_atom_site_aniso_U_33
_atom_site_aniso_U_23
_atom_site_aniso_U_13
_atom_site_aniso_U_12
Cu1 0.0449(2) 0.03786(19) 0.0460(2) -0.00210(12) 0.01515(14) 0.00134(12)
N1 0.0453(13) 0.0420(12) 0.0478(12) -0.0007(9) 0.0110(10) 0.0035(9)
N2 0.0538(15) 0.0444(12) 0.0527(13) 0.0032(10) 0.0141(11) 0.0041(10)
N3 0.0483(14) 0.0478(13) 0.0615(15) -0.0096(11) 0.0145(11) -0.0029(10)
N4 0.0465(13) 0.0433(12) 0.0519(13) -0.0043(10) 0.0103(10) 0.0022(9)
N5 0.0480(13) 0.0412(12) 0.0478(12) -0.0023(9) 0.0139(10) 0.0013(9)
N6 0.0514(15) 0.0577(15) 0.0555(14) -0.0035(12) 0.0183(11) 0.0020(11)
N7 0.074(2) 0.0461(14) 0.0634(17) 0.0022(12) 0.0265(14) 0.0112(12)
C1 0.0550(18) 0.0458(15) 0.0620(18) -0.0029(13) 0.0173(14) 0.0106(13)
C2 0.0556(18) 0.0478(16) 0.0638(18) 0.0066(13) 0.0148(14) 0.0106(13)
C3 0.0424(15) 0.0541(16) 0.0543(16) -0.0038(13) 0.0133(12) -0.0024(12)
C4 0.0485(17) 0.0496(16) 0.0633(18) -0.0042(13) 0.0143(13) -0.0079(12)
C5 0.0530(17) 0.0566(17) 0.0437(14) -0.0020(12) 0.0129(12) 0.0004(13)
C6 0.0517(17) 0.0527(16) 0.0492(15) -0.0069(12) 0.0097(12) 0.0007(12)
C7 0.0516(16) 0.0396(13) 0.0501(15) -0.0018(11) 0.0125(12) -0.0001(11)
C8 0.0509(16) 0.0444(15) 0.0518(15) 0.0004(11) 0.0142(12) -0.0064(12)
C9 0.0470(15) 0.0514(15) 0.0453(14) -0.0039(12) 0.0098(11) -0.0002(12)
C10 0.0529(16) 0.0408(13) 0.0484(14) -0.0024(11) 0.0121(12) 0.0023(11)
C11 0.0523(16) 0.0417(13) 0.0462(14) 0.0011(11) 0.0141(11) -0.0005(11)
Cu2 0.0473(2) 0.03860(19) 0.0513(2) -0.00257(13) 0.01114(15) -0.00022(13)
N8 0.0552(15) 0.0477(13) 0.0549(14) 0.0020(11) 0.0103(11) 0.0038(11)
N9 0.0610(16) 0.0430(13) 0.0504(13) -0.0017(10) 0.0111(11) 0.0045(11)
N10 0.0551(17) 0.0650(18) 0.0755(19) 0.0100(14) 0.0242(14) 0.0078(13)
N11 0.0645(18) 0.0654(18) 0.0594(16) 0.0073(13) 0.0056(13) -0.0187(14)
N12 0.0563(15) 0.0395(12) 0.0554(14) -0.0043(10) 0.0114(11) -0.0006(10)
N13 0.097(2) 0.0463(15) 0.0615(17) 0.0003(12) 0.0218(16) 0.0081(15)
N14 0.074(2) 0.0684(19) 0.0590(17) 0.0018(14) 0.0091(14) 0.0156(15)
C12 0.081(3) 0.0498(17) 0.065(2) 0.0032(15) 0.0115(18) 0.0143(16)
C13 0.080(2) 0.0409(15) 0.0595(18) -0.0052(13) 0.0109(16) 0.0027(14)
C14 0.068(2) 0.0532(18) 0.070(2) 0.0092(15) 0.0130(17) -0.0041(15)
C15 0.059(2) 0.069(2) 0.0606(19) 0.0051(16) 0.0188(15) -0.0049(16)
C16 0.063(2) 0.067(2) 0.0613(19) 0.0096(16) 0.0082(15) 0.0096(16)
C17 0.0486(18) 0.090(3) 0.0603(19) -0.0003(18) 0.0064(14) -0.0008(17)
C18 0.0560(19) 0.0445(15) 0.070(2) -0.0024(14) 0.0139(15) 0.0023(13)
C19 0.072(2) 0.0436(15) 0.0649(19) -0.0020(14) 0.0226(16) -0.0054(14)
C20 0.074(2) 0.0424(14) 0.0481(15) -0.0085(12) 0.0132(14) 0.0053(14)
C21 0.0638(19) 0.0480(15) 0.0467(15) -0.0062(12) 0.0105(13) 0.0048(13)
C22 0.0550(17) 0.0458(15) 0.0517(16) -0.0045(12) 0.0102(13) 0.0004(12)
Cl2 0.0550(4) 0.0439(3) 0.0527(4) 0.0051(3) 0.0136(3) 0.0050(3)
O5 0.093(2) 0.0762(18) 0.0625(15) -0.0104(13) 0.0055(14) 0.0310(15)
O6 0.0742(17) 0.0565(14) 0.0861(18) 0.0223(13) 0.0245(14) 0.0065(12)
O7 0.0710(16) 0.0661(15) 0.0570(13) -0.0007(11) 0.0096(11) 0.0020(12)
O8 0.0570(14) 0.0655(15) 0.0829(17) 0.0079(13) 0.0155(12) 0.0037(11)
Cl1 0.0478(12) 0.0443(12) 0.0493(12) -0.0015(9) 0.0061(9) -0.0021(9)
O1 0.076(3) 0.110(5) 0.083(4) 0.018(3) 0.012(3) 0.029(3)
O2 0.074(3) 0.062(3) 0.087(4) 0.017(2) 0.032(3) 0.002(2)
O3 0.104(4) 0.083(4) 0.109(5) -0.037(4) 0.023(3) -0.022(3)
O4 0.054(2) 0.068(3) 0.048(2) 0.0015(18) 0.0128(16) 0.0037(18)
Cl1A 0.070(4) 0.068(4) 0.080(4) 0.008(3) 0.040(3) 0.010(3)
O1A 0.108(10) 0.071(7) 0.127(12) 0.003(6) 0.029(9) -0.027(6)
O2A 0.078(6) 0.100(8) 0.068(5) -0.029(6) 0.009(4) -0.008(6)
O3A 0.075(6) 0.078(7) 0.096(8) 0.026(6) 0.032(5) 0.022(5)
O4A 0.114(10) 0.097(9) 0.088(8) 0.026(6) 0.040(7) 0.027(7)
Cl3 0.062(3) 0.056(3) 0.066(4) 0.006(3) 0.020(3) 0.007(2)
O9 0.081(9) 0.110(10) 0.124(11) 0.013(9) 0.020(9) -0.019(8)
O10 0.126(11) 0.092(9) 0.079(8) 0.003(8) 0.026(8) 0.018(9)
O11 0.122(11) 0.092(9) 0.051(7) -0.009(7) 0.019(8) 0.031(10)
O12 0.100(12) 0.085(11) 0.141(15) -0.024(11) -0.008(12) 0.016(10)
Cl3A 0.0498(7) 0.0459(6) 0.0544(9) -0.0027(5) 0.0159(5) 0.0010(5)
O9A 0.0621(18) 0.0569(16) 0.0670(18) -0.0064(13) 0.0256(14) 0.0019(13)
O10A 0.083(2) 0.0564(18) 0.071(2) -0.0152(14) 0.0151(17) -0.0099(15)
O11A 0.0556(19) 0.0667(19) 0.071(2) -0.0108(16) 0.0120(15) 0.0116(16)
O12A 0.077(2) 0.078(3) 0.068(2) 0.014(2) 0.0225(18) -0.005(2)
Cl4 0.0501(13) 0.0478(11) 0.0540(12) 0.0121(8) 0.0111(8) -0.0001(8)
O13 0.084(4) 0.098(5) 0.101(5) 0.053(4) -0.010(4) -0.013(4)
O14 0.069(4) 0.039(3) 0.050(3) 0.008(2) 0.014(2) 0.007(2)
O15 0.051(3) 0.123(6) 0.085(4) 0.052(4) 0.024(3) 0.009(3)
O16 0.172(8) 0.057(3) 0.106(5) 0.015(3) 0.047(5) -0.007(4)
Cl4A 0.063(2) 0.0677(17) 0.089(2) 0.0247(14) 0.0204(13) 0.0110(12)
O13A 0.058(4) 0.114(6) 0.111(6) 0.058(5) 0.031(3) 0.036(4)
O14A 0.072(4) 0.061(4) 0.063(4) 0.008(3) 0.016(3) 0.014(3)
O15A 0.113(6) 0.093(5) 0.078(4) 0.037(4) 0.035(4) 0.031(4)
O16A 0.083(4) 0.068(4) 0.144(6) 0.029(4) -0.006(4) 0.002(3)

loop_
_atom_type_symbol
_atom_type_description
_atom_type_scat_dispersion_real
_atom_type_scat_dispersion_imag
_atom_type_scat_source
C C 0.0033 0.0016 'International Tables Vol C Tables 4.2.6.8 and 6.1.1.4'
H H 0.0000 0.0000 'International Tables Vol C Tables 4.2.6.8 and 6.1.1.4'
Cl Cl 0.1484 0.1585 'International Tables Vol C Tables 4.2.6.8 and 6.1.1.4'
Cu Cu 0.3201 1.2651 'International Tables Vol C Tables 4.2.6.8 and 6.1.1.4'
N N 0.0061 0.0033 'International Tables Vol C Tables 4.2.6.8 and 6.1.1.4'
O O 0.0106 0.0060 'International Tables Vol C Tables 4.2.6.8 and 6.1.1.4'

loop_
_geom_angle_atom_site_label_1
_geom_angle_atom_site_label_2
_geom_angle_atom_site_label_3
_geom_angle
_geom_angle_site_symmetry_1
_geom_angle_site_symmetry_3
_geom_angle_publ_flag
N1 Cu1 N2 84.04(10) . . ?
N1 Cu1 N3 83.86(10) . . ?
N1 Cu1 N4 84.49(10) . . ?
N3 Cu1 N2 119.53(12) . . ?
N4 Cu1 N2 115.05(11) . . ?
N4 Cu1 N3 122.32(11) . . ?
N5 Cu1 N1 175.77(10) . . ?
N5 Cu1 N2 99.28(10) . . ?
N5 Cu1 N3 96.69(10) . . ?
N5 Cu1 N4 91.69(10) . . ?
C1 N1 Cu1 108.18(18) . . ?
C1 N1 C5 110.8(2) . . ?
C3 N1 Cu1 108.55(18) . . ?
C3 N1 C1 111.3(3) . . ?
C3 N1 C5 111.0(2) . . ?
C5 N1 Cu1 106.80(18) . . ?
Cu1 N2 H2A 110.3 . . ?
Cu1 N2 H2B 110.3 . . ?
H2A N2 H2B 108.6 . . ?
C2 N2 Cu1 107.06(19) . . ?
C2 N2 H2A 110.3 . . ?
C2 N2 H2B 110.3 . . ?
Cu1 N3 H3A 110.1 . . ?
Cu1 N3 H3B 110.1 . . ?
H3A N3 H3B 108.4 . . ?
C4 N3 Cu1 108.00(19) . . ?
C4 N3 H3A 110.1 . . ?
C4 N3 H3B 110.1 . . ?
Cu1 N4 H4A 109.8 . . ?
Cu1 N4 H4B 109.8 . . ?
H4A N4 H4B 108.3 . . ?
C6 N4 Cu1 109.3(2) . . ?
C6 N4 H4A 109.8 . . ?
C6 N4 H4B 109.8 . . ?
C7 N5 Cu1 123.0(2) . . ?
C7 N5 C11 116.8(3) . . ?
C11 N5 Cu1 119.67(19) . . ?
H6A N6 H6B 109.4 . . ?
C9 N6 H6A 109.2 . . ?
C9 N6 H6B 109.1 . . ?
H7A N7 H7B 108.6 . . ?
C10 N7 H7A 109.3 . . ?
C10 N7 H7B 110.8 . . ?
N1 C1 H1A 109.7 . . ?
N1 C1 H1B 109.7 . . ?
N1 C1 C2 109.7(3) . . ?
H1A C1 H1B 108.2 . . ?
C2 C1 H1A 109.7 . . ?
C2 C1 H1B 109.7 . . ?
N2 C2 C1 108.3(3) . . ?
N2 C2 H2C 110.0 . . ?
N2 C2 H2D 110.0 . . ?
C1 C2 H2C 110.0 . . ?
C1 C2 H2D 110.0 . . ?
H2C C2 H2D 108.4 . . ?
N1 C3 H3C 109.7 . . ?
N1 C3 H3D 109.7 . . ?
N1 C3 C4 109.8(2) . . ?
H3C C3 H3D 108.2 . . ?
C4 C3 H3C 109.7 . . ?
C4 C3 H3D 109.7 . . ?
N3 C4 C3 108.5(3) . . ?
N3 C4 H4C 110.0 . . ?
N3 C4 H4D 110.0 . . ?
C3 C4 H4C 110.0 . . ?
C3 C4 H4D 110.0 . . ?
H4C C4 H4D 108.4 . . ?
N1 C5 H5A 109.5 . . ?
N1 C5 H5B 109.5 . . ?
N1 C5 C6 110.8(3) . . ?
H5A C5 H5B 108.1 . . ?
C6 C5 H5A 109.5 . . ?
C6 C5 H5B 109.5 . . ?
N4 C6 C5 108.8(3) . . ?
N4 C6 H6C 109.9 . . ?
N4 C6 H6D 109.9 . . ?
C5 C6 H6C 109.9 . . ?
C5 C6 H6D 109.9 . . ?
H6C C6 H6D 108.3 . . ?
N5 C7 H7 118.5 . . ?
N5 C7 C8 123.0(3) . . ?
C8 C7 H7 118.5 . . ?
C7 C8 H8 120.0 . . ?
C7 C8 C9 120.1(3) . . ?
C9 C8 H8 120.0 . . ?
N6 C9 C8 121.5(3) . . ?
N6 C9 C10 120.8(3) . . ?
C8 C9 C10 117.7(3) . . ?
N7 C10 C9 121.3(3) . . ?
C11 C10 N7 120.7(3) . . ?
C11 C10 C9 117.9(3) . . ?
N5 C11 C10 124.6(3) . . ?
N5 C11 H11 117.7 . . ?
C10 C11 H11 117.7 . . ?
N8 Cu2 N10 83.06(11) . . ?
N8 Cu2 N11 84.35(12) . . ?
N9 Cu2 N8 84.93(11) . . ?
N9 Cu2 N10 116.89(13) . . ?
N9 Cu2 N11 133.12(13) . . ?
N11 Cu2 N10 106.85(14) . . ?
N12 Cu2 N8 175.94(11) . . ?
N12 Cu2 N9 91.06(11) . . ?
N12 Cu2 N10 99.37(11) . . ?
N12 Cu2 N11 97.99(12) . . ?
C12 N8 Cu2 106.0(2) . . ?
C14 N8 Cu2 108.9(2) . . ?
C14 N8 C12 111.6(3) . . ?
C14 N8 C16 110.7(3) . . ?
C16 N8 Cu2 108.6(2) . . ?
C16 N8 C12 110.9(3) . . ?
Cu2 N9 H9A 109.6 . . ?
Cu2 N9 H9B 109.6 . . ?
H9A N9 H9B 108.2 . . ?
C13 N9 Cu2 110.1(2) . . ?
C13 N9 H9A 109.6 . . ?
C13 N9 H9B 109.6 . . ?
Cu2 N10 H10A 110.2 . . ?
Cu2 N10 H10B 110.2 . . ?
H10A N10 H10B 108.5 . . ?
C15 N10 Cu2 107.7(2) . . ?
C15 N10 H10A 110.2 . . ?
C15 N10 H10B 110.2 . . ?
Cu2 N11 H11A 110.3 . . ?
Cu2 N11 H11B 110.3 . . ?
H11A N11 H11B 108.6 . . ?
C17 N11 Cu2 107.0(2) . . ?
C17 N11 H11A 110.3 . . ?
C17 N11 H11B 110.3 . . ?
C18 N12 Cu2 122.8(2) . . ?
C22 N12 Cu2 119.6(2) . . ?
C22 N12 C18 117.2(3) . . ?
H13A N13 H13B 108.6 . . ?
C20 N13 H13A 109.6 . . ?
C20 N13 H13B 109.7 . . ?
H14A N14 H14B 109.3 . . ?
C21 N14 H14A 109.8 . . ?
C21 N14 H14B 109.3 . . ?
N8 C12 H12A 109.7 . . ?
N8 C12 H12B 109.7 . . ?
N8 C12 C13 109.8(3) . . ?
H12A C12 H12B 108.2 . . ?
C13 C12 H12A 109.7 . . ?
C13 C12 H12B 109.7 . . ?
N9 C13 C12 108.2(3) . . ?
N9 C13 H13C 110.1 . . ?
N9 C13 H13D 110.1 . . ?
C12 C13 H13C 110.1 . . ?
C12 C13 H13D 110.1 . . ?
H13C C13 H13D 108.4 . . ?
N8 C14 H14C 109.6 . . ?
N8 C14 H14D 109.6 . . ?
N8 C14 C15 110.4(3) . . ?
H14C C14 H14D 108.1 . . ?
C15 C14 H14C 109.6 . . ?
C15 C14 H14D 109.6 . . ?
N10 C15 C14 109.3(3) . . ?
N10 C15 H15A 109.8 . . ?
N10 C15 H15B 109.8 . . ?
C14 C15 H15A 109.8 . . ?
C14 C15 H15B 109.8 . . ?
H15A C15 H15B 108.3 . . ?
N8 C16 H16A 109.6 . . ?
N8 C16 H16B 109.6 . . ?
N8 C16 C17 110.3(3) . . ?
H16A C16 H16B 108.1 . . ?
C17 C16 H16A 109.6 . . ?
C17 C16 H16B 109.6 . . ?
N11 C17 C16 109.2(3) . . ?
N11 C17 H17A 109.8 . . ?
N11 C17 H17B 109.8 . . ?
C16 C17 H17A 109.8 . . ?
C16 C17 H17B 109.8 . . ?
H17A C17 H17B 108.3 . . ?
N12 C18 H18 118.9 . . ?
N12 C18 C19 122.2(3) . . ?
C19 C18 H18 118.9 . . ?
C18 C19 H19 119.7 . . ?
C20 C19 C18 120.5(3) . . ?
C20 C19 H19 119.7 . . ?
N13 C20 C19 122.6(3) . . ?
N13 C20 C21 120.0(3) . . ?
C19 C20 C21 117.4(3) . . ?
N14 C21 C20 121.6(3) . . ?
C22 C21 N14 120.7(3) . . ?
C22 C21 C20 117.6(3) . . ?
N12 C22 C21 125.0(3) . . ?
N12 C22 H22 117.5 . . ?
C21 C22 H22 117.5 . . ?
O5 Cl2 O6 110.38(19) . . ?
O5 Cl2 O7 108.19(17) . . ?
O5 Cl2 O8 109.4(2) . . ?
O6 Cl2 O7 110.60(18) . . ?
O6 Cl2 O8 108.10(17) . . ?
O7 Cl2 O8 110.13(17) . . ?
O1 Cl1 O2 109.47(9) . . ?
O1 Cl1 O3 109.45(9) . . ?
O1 Cl1 O4 109.50(9) . . ?
O2 Cl1 O3 109.45(9) . . ?
O2 Cl1 O4 109.52(9) . . ?
O4 Cl1 O3 109.44(9) . . ?
O1A Cl1A O2A 109.45(9) . . ?
O1A Cl1A O3A 109.50(9) . . ?
O1A Cl1A O4A 109.50(9) . . ?
O3A Cl1A O2A 109.44(9) . . ?
O3A Cl1A O4A 109.49(9) . . ?
O4A Cl1A O2A 109.45(9) . . ?
O9 Cl3 O11 109.46(9) . . ?
O10 Cl3 O9 109.47(9) . . ?
O10 Cl3 O11 109.46(9) . . ?
O12 Cl3 O9 109.48(9) . . ?
O12 Cl3 O10 109.48(9) . . ?
O12 Cl3 O11 109.47(9) . . ?
O9A Cl3A O11A 109.26(9) . . ?
O10A Cl3A O9A 109.37(8) . . ?
O10A Cl3A O11A 109.48(8) . . ?
O12A Cl3A O9A 109.56(8) . . ?
O12A Cl3A O10A 109.64(9) . . ?
O12A Cl3A O11A 109.52(9) . . ?
O14 Cl4 O13 109.44(9) . . ?
O15 Cl4 O13 109.45(9) . . ?
O15 Cl4 O14 109.48(9) . . ?
O16 Cl4 O13 109.45(9) . . ?
O16 Cl4 O14 109.44(9) . . ?
O16 Cl4 O15 109.56(9) . . ?
O13A Cl4A O14A 109.48(9) . . ?
O13A Cl4A O15A 109.45(9) . . ?
O14A Cl4A O15A 109.43(9) . . ?
O16A Cl4A O13A 109.50(9) . . ?
O16A Cl4A O14A 109.53(9) . . ?
O16A Cl4A O15A 109.44(9) . . ?

loop_
_geom_bond_atom_site_label_1
_geom_bond_atom_site_label_2
_geom_bond_distance
_geom_bond_site_symmetry_2
_geom_bond_publ_flag
Cu1 N1 2.047(2) . ?
Cu1 N2 2.108(3) . ?
Cu1 N3 2.086(3) . ?
Cu1 N4 2.075(3) . ?
Cu1 N5 2.004(2) . ?
N1 C1 1.490(4) . ?
N1 C3 1.488(4) . ?
N1 C5 1.498(4) . ?
N2 H2A 0.9100 . ?
N2 H2B 0.9100 . ?
N2 C2 1.484(4) . ?
N3 H3A 0.9100 . ?
N3 H3B 0.9100 . ?
N3 C4 1.481(4) . ?
N4 H4A 0.9100 . ?
N4 H4B 0.9100 . ?
N4 C6 1.473(4) . ?
N5 C7 1.339(4) . ?
N5 C11 1.347(4) . ?
N6 H6A 0.8786 . ?
N6 H6B 0.8811 . ?
N6 C9 1.382(4) . ?
N7 H7A 0.8858 . ?
N7 H7B 0.8848 . ?
N7 C10 1.396(4) . ?
C1 H1A 0.9900 . ?
C1 H1B 0.9900 . ?
C1 C2 1.508(5) . ?
C2 H2C 0.9900 . ?
C2 H2D 0.9900 . ?
C3 H3C 0.9900 . ?
C3 H3D 0.9900 . ?
C3 C4 1.503(5) . ?
C4 H4C 0.9900 . ?
C4 H4D 0.9900 . ?
C5 H5A 0.9900 . ?
C5 H5B 0.9900 . ?
C5 C6 1.500(5) . ?
C6 H6C 0.9900 . ?
C6 H6D 0.9900 . ?
C7 H7 0.9500 . ?
C7 C8 1.379(4) . ?
C8 H8 0.9500 . ?
C8 C9 1.390(4) . ?
C9 C10 1.407(4) . ?
C10 C11 1.381(4) . ?
C11 H11 0.9500 . ?
Cu2 N8 2.046(3) . ?
Cu2 N9 2.039(3) . ?
Cu2 N10 2.152(3) . ?
Cu2 N11 2.052(3) . ?
Cu2 N12 2.004(3) . ?
N8 C12 1.499(4) . ?
N8 C14 1.475(5) . ?
N8 C16 1.493(5) . ?
N9 H9A 0.9100 . ?
N9 H9B 0.9100 . ?
N9 C13 1.469(4) . ?
N10 H10A 0.9100 . ?
N10 H10B 0.9100 . ?
N10 C15 1.464(5) . ?
N11 H11A 0.9100 . ?
N11 H11B 0.9100 . ?
N11 C17 1.450(5) . ?
N12 C18 1.347(4) . ?
N12 C22 1.330(4) . ?
N13 H13A 0.8857 . ?
N13 H13B 0.8842 . ?
N13 C20 1.365(4) . ?
N14 H14A 0.8858 . ?
N14 H14B 0.8828 . ?
N14 C21 1.393(5) . ?
C12 H12A 0.9900 . ?
C12 H12B 0.9900 . ?
C12 C13 1.513(5) . ?
C13 H13C 0.9900 . ?
C13 H13D 0.9900 . ?
C14 H14C 0.9900 . ?
C14 H14D 0.9900 . ?
C14 C15 1.516(5) . ?
C15 H15A 0.9900 . ?
C15 H15B 0.9900 . ?
C16 H16A 0.9900 . ?
C16 H16B 0.9900 . ?
C16 C17 1.500(6) . ?
C17 H17A 0.9900 . ?
C17 H17B 0.9900 . ?
C18 H18 0.9500 . ?
C18 C19 1.390(5) . ?
C19 H19 0.9500 . ?
C19 C20 1.383(5) . ?
C20 C21 1.416(5) . ?
C21 C22 1.386(5) . ?
C22 H22 0.9500 . ?
Cl2 O5 1.425(3) . ?
Cl2 O6 1.431(3) . ?
Cl2 O7 1.437(3) . ?
Cl2 O8 1.441(3) . ?
Cl1 O1 1.4297(10) . ?
Cl1 O2 1.4297(9) . ?
Cl1 O3 1.4303(10) . ?
Cl1 O4 1.4300(10) . ?
Cl1A O1A 1.4297(10) . ?
Cl1A O2A 1.4303(10) . ?
Cl1A O3A 1.4298(10) . ?
Cl1A O4A 1.4299(10) . ?
Cl3 O9 1.4300(10) . ?
Cl3 O10 1.4299(10) . ?
Cl3 O11 1.4301(10) . ?
Cl3 O12 1.4298(10) . ?
Cl3A O9A 1.4305(10) . ?
Cl3A O10A 1.4301(9) . ?
Cl3A O11A 1.4311(10) . ?
Cl3A O12A 1.4286(9) . ?
Cl4 O13 1.4304(10) . ?
Cl4 O14 1.4303(10) . ?
Cl4 O15 1.4295(10) . ?
Cl4 O16 1.4296(10) . ?
Cl4A O13A 1.4298(10) . ?
Cl4A O14A 1.4300(10) . ?
Cl4A O15A 1.4305(10) . ?
Cl4A O16A 1.4294(10) . ?

loop_
_geom_hbond_atom_site_label_D
_geom_hbond_atom_site_label_H
_geom_hbond_atom_site_label_A
_geom_hbond_distance_DH
_geom_hbond_distance_HA
_geom_hbond_distance_DA
_geom_hbond_angle_DHA
_geom_hbond_site_symmetry_A
_geom_hbond_publ_flag
N2 H2A O8 0.91 2.47 3.241(4) 142.1 4_675 yes
N2 H2A O3A 0.91 2.55 3.074(9) 116.8 1_455 yes
N2 H2B O11 0.91 2.21 3.105(9) 166.7 1_554 yes
N2 H2B O9A 0.91 2.49 3.279(4) 145.9 1_554 yes
N2 H2B O11A 0.91 2.53 3.395(4) 158.3 1_554 yes
N3 H3A N6 0.91 2.32 3.222(4) 171.9 1_455 yes
N3 H3B O10 0.91 2.39 2.966(11) 121.3 3_566 yes
N3 H3B O10A 0.91 2.42 3.061(3) 127.6 3_566 yes
N3 H3B O13 0.91 2.48 3.267(6) 145.2 . yes
N3 H3B O13A 0.91 2.40 2.989(6) 122.7 . yes
N4 H4A O16 0.91 2.12 2.929(5) 147.6 . yes
N4 H4A O16A 0.91 2.25 3.147(6) 170.0 . yes
N4 H4B O6 0.91 2.31 3.119(4) 147.3 4_675 yes
N6 H6A O11A 0.88 2.39 3.122(4) 141.2 3_666 yes
N6 H6B O9 0.88 2.54 3.389(15) 162.7 1_654 yes
N6 H6B O10A 0.88 2.21 3.079(4) 168.7 1_654 yes
N7 H7A O15A 0.89 2.40 3.062(6) 131.8 . yes
N7 H7B O11A 0.88 2.33 3.091(4) 144.0 3_666 yes
C3 H3D O14A 0.99 2.52 3.408(6) 149.1 3_566 yes
C4 H4C O13A 0.99 2.44 3.120(5) 125.4 . yes
C6 H6D O15 0.99 2.58 3.543(6) 163.9 3_666 yes
C6 H6D O16A 0.99 2.59 3.486(7) 149.9 3_666 yes
C8 H8 O9 0.95 2.53 3.360(13) 146.7 1_654 yes
C8 H8 O9A 0.95 2.45 3.326(4) 153.7 1_654 yes
C11 H11 O13 0.95 2.60 3.543(6) 173.3 . yes
N9 H9A O1 0.91 2.34 3.176(5) 152.5 4_476 yes
N9 H9A O3A 0.91 2.46 3.156(10) 133.9 4_476 yes
N9 H9B O4 0.91 2.31 3.209(5) 171.7 4_576 yes
N9 H9B O4A 0.91 2.49 3.389(13) 168.0 4_576 yes
N10 H10A O2A 0.91 2.05 2.837(11) 144.3 4_576 yes
N10 H10B O8 0.91 2.43 3.238(4) 148.6 4_675 yes
N11 H11A O4 0.91 2.28 3.098(5) 150.0 1_455 yes
N11 H11A O4A 0.91 2.20 3.070(8) 160.2 1_455 yes
N11 H11B O7 0.91 2.33 3.191(4) 156.8 4_575 yes
N13 H13A O15 0.89 2.46 3.237(6) 147.4 3_666 yes
N13 H13B O13 0.88 2.31 3.186(6) 169.0 3_566 yes
N14 H14A O7 0.89 2.32 3.144(4) 153.9 4_675 yes
N14 H14B O14 0.88 2.44 3.055(6) 127.0 3_666 yes
N14 H14B O15 0.88 2.54 3.407(7) 166.6 3_666 yes
N14 H14B O15A 0.88 2.20 2.951(6) 142.3 3_666 yes
C12 H12A O3A 0.99 2.52 3.269(13) 132.4 4_476 yes
C13 H13C O9A 0.99 2.49 3.414(4) 154.9 4_675 yes
C14 H14C O12 0.99 2.41 3.179(16) 134.4 4_675 yes
C15 H15A O1A 0.99 2.59 3.494(16) 151.7 1_455 yes
C17 H17A O2A 0.99 2.49 3.462(12) 167.0 4_476 yes
C18 H18 O2 0.95 2.48 3.353(6) 152.0 4_476 yes
C18 H18 O1A 0.95 2.33 3.133(9) 141.3 4_476 yes
C22 H22 O2 0.95 2.54 3.348(6) 142.5 4_576 yes

loop_
_geom_torsion_atom_site_label_1
_geom_torsion_atom_site_label_2
_geom_torsion_atom_site_label_3
_geom_torsion_atom_site_label_4
_geom_torsion
_geom_torsion_site_symmetry_1
_geom_torsion_site_symmetry_2
_geom_torsion_site_symmetry_3
_geom_torsion_site_symmetry_4
_geom_torsion_publ_flag
Cu1 N1 C1 C2 39.3(3) . . . . ?
Cu1 N1 C3 C4 38.1(3) . . . . ?
Cu1 N1 C5 C6 40.3(3) . . . . ?
Cu1 N2 C2 C1 40.0(3) . . . . ?
Cu1 N3 C4 C3 39.0(3) . . . . ?
Cu1 N4 C6 C5 33.8(3) . . . . ?
Cu1 N5 C7 C8 170.9(2) . . . . ?
Cu1 N5 C11 C10 -171.3(2) . . . . ?
N1 Cu1 N2 C2 -15.0(2) . . . . ?
N1 Cu1 N3 C4 -14.6(2) . . . . ?
N1 Cu1 N4 C6 -9.6(2) . . . . ?
N1 C1 C2 N2 -53.7(4) . . . . ?
N1 C3 C4 N3 -51.9(3) . . . . ?
N1 C5 C6 N4 -50.0(3) . . . . ?
N2 Cu1 N1 C1 -13.1(2) . . . . ?
N2 Cu1 N1 C3 107.9(2) . . . . ?
N2 Cu1 N1 C5 -132.4(2) . . . . ?
N2 Cu1 N3 C4 -94.2(2) . . . . ?
N2 Cu1 N4 C6 71.2(2) . . . . ?
N2 Cu1 N5 C7 21.2(3) . . . . ?
N2 Cu1 N5 C11 -167.7(2) . . . . ?
N3 Cu1 N1 C1 -133.7(2) . . . . ?
N3 Cu1 N1 C3 -12.8(2) . . . . ?
N3 Cu1 N1 C5 107.0(2) . . . . ?
N3 Cu1 N2 C2 64.5(2) . . . . ?
N3 Cu1 N4 C6 -88.8(2) . . . . ?
N3 Cu1 N5 C7 142.7(3) . . . . ?
N3 Cu1 N5 C11 -46.2(3) . . . . ?
N4 Cu1 N1 C1 102.9(2) . . . . ?
N4 Cu1 N1 C3 -136.2(2) . . . . ?
N4 Cu1 N1 C5 -16.45(19) . . . . ?
N4 Cu1 N2 C2 -96.1(2) . . . . ?
N4 Cu1 N3 C4 64.9(2) . . . . ?
N4 Cu1 N5 C7 -94.5(3) . . . . ?
N4 Cu1 N5 C11 76.6(2) . . . . ?
N5 Cu1 N2 C2 167.6(2) . . . . ?
N5 Cu1 N3 C4 161.1(2) . . . . ?
N5 Cu1 N4 C6 172.2(2) . . . . ?
N5 C7 C8 C9 0.0(5) . . . . ?
N6 C9 C10 N7 -0.4(5) . . . . ?
N6 C9 C10 C11 176.0(3) . . . . ?
N7 C10 C11 N5 176.7(3) . . . . ?
C1 N1 C3 C4 157.1(3) . . . . ?
C1 N1 C5 C6 -77.3(3) . . . . ?
C3 N1 C1 C2 -79.9(3) . . . . ?
C3 N1 C5 C6 158.4(3) . . . . ?
C5 N1 C1 C2 156.0(3) . . . . ?
C5 N1 C3 C4 -78.9(3) . . . . ?
C7 N5 C11 C10 0.3(5) . . . . ?
C7 C8 C9 N6 -176.1(3) . . . . ?
C7 C8 C9 C10 0.5(5) . . . . ?
C8 C9 C10 N7 -177.0(3) . . . . ?
C8 C9 C10 C11 -0.6(4) . . . . ?
C9 C10 C11 N5 0.2(5) . . . . ?
C11 N5 C7 C8 -0.4(5) . . . . ?
Cu2 N8 C12 C13 42.2(3) . . . . ?
Cu2 N8 C14 C15 40.7(4) . . . . ?
Cu2 N8 C16 C17 28.6(3) . . . . ?
Cu2 N9 C13 C12 33.3(3) . . . . ?
Cu2 N10 C15 C14 35.1(4) . . . . ?
Cu2 N11 C17 C16 44.5(3) . . . . ?
Cu2 N12 C18 C19 -174.0(3) . . . . ?
Cu2 N12 C22 C21 174.5(2) . . . . ?
N8 Cu2 N9 C13 -8.3(2) . . . . ?
N8 Cu2 N10 C15 -10.8(3) . . . . ?
N8 Cu2 N11 C17 -22.8(2) . . . . ?
N8 C12 C13 N9 -50.8(4) . . . . ?
N8 C14 C15 N10 -51.4(4) . . . . ?
N8 C16 C17 N11 -49.5(4) . . . . ?
N9 Cu2 N8 C12 -18.5(2) . . . . ?
N9 Cu2 N8 C14 101.7(2) . . . . ?
N9 Cu2 N8 C16 -137.7(2) . . . . ?
N9 Cu2 N10 C15 -91.5(3) . . . . ?
N9 Cu2 N11 C17 54.9(3) . . . . ?
N9 Cu2 N12 C18 85.4(3) . . . . ?
N9 Cu2 N12 C22 -87.6(2) . . . . ?
N10 Cu2 N8 C12 -136.4(3) . . . . ?
N10 Cu2 N8 C14 -16.2(2) . . . . ?
N10 Cu2 N8 C16 104.4(2) . . . . ?
N10 Cu2 N9 C13 71.3(3) . . . . ?
N10 Cu2 N11 C17 -103.7(2) . . . . ?
N10 Cu2 N12 C18 -157.2(3) . . . . ?
N10 Cu2 N12 C22 29.9(3) . . . . ?
N11 Cu2 N8 C12 115.8(3) . . . . ?
N11 Cu2 N8 C14 -124.0(2) . . . . ?
N11 Cu2 N8 C16 -3.4(2) . . . . ?
N11 Cu2 N9 C13 -85.7(3) . . . . ?
N11 Cu2 N10 C15 71.1(3) . . . . ?
N11 Cu2 N12 C18 -48.5(3) . . . . ?
N11 Cu2 N12 C22 138.5(2) . . . . ?
N12 Cu2 N9 C13 172.3(2) . . . . ?
N12 Cu2 N10 C15 172.5(3) . . . . ?
N12 Cu2 N11 C17 153.9(2) . . . . ?
N12 C18 C19 C20 0.1(5) . . . . ?
N13 C20 C21 N14 -5.6(5) . . . . ?
N13 C20 C21 C22 178.5(3) . . . . ?
N14 C21 C22 N12 -176.7(3) . . . . ?
C12 N8 C14 C15 157.3(3) . . . . ?
C12 N8 C16 C17 -87.4(4) . . . . ?
C14 N8 C12 C13 -76.2(4) . . . . ?
C14 N8 C16 C17 148.1(3) . . . . ?
C16 N8 C12 C13 159.8(3) . . . . ?
C16 N8 C14 C15 -78.7(4) . . . . ?
C18 N12 C22 C21 1.1(5) . . . . ?
C18 C19 C20 N13 -178.2(3) . . . . ?
C18 C19 C20 C21 0.4(5) . . . . ?
C19 C20 C21 N14 175.8(3) . . . . ?
C19 C20 C21 C22 -0.2(4) . . . . ?
C20 C21 C22 N12 -0.6(5) . . . . ?
C22 N12 C18 C19 -0.9(5) . . . . ?
